data_4108486
loop_
_publ_author_name
'Miguel A. Huertos'
'Julio P\'erez'
'Luc\'ia Riera'
'Amador Men\'endez-Vel\'azquez'

_publ_contact_author
;
     JULIO PEREZ
     Departamento de Quimica Organica e Inorganica 
     IUQOEM - Facultad de Quimica
     Universidad de Oviedo-CSIC
     C/ Julian Claveria s/n
     33006 Oviedo  (ASTURIAS)
     SPAIN
;
_publ_contact_author_email japm@uniovi.es
_publ_contact_author_fax +34-85-103446
_publ_contact_author_phone +34-85-102985
_publ_section_title
;
 From N-Alkylimidazole Ligands at a Rhenium Center: Ring Opening or
 Formation of NHC Complexes
;
_journal_name_full 'Journal of the American Chemical Society'
_journal_page_first 13530
_journal_page_last 13531
_journal_paper_doi 10.1021/ja805888f
_journal_volume 130
_journal_year 2008
_chemical_formula_sum 'C40 H42 F3 N6 O6 Re S'
_chemical_formula_weight 978.06
_chemical_name_systematic
;
 ?
;
_space_group_IT_number 2
_symmetry_cell_setting triclinic
_symmetry_space_group_name_Hall '-P 1'
_symmetry_space_group_name_H-M 'P -1'
_atom_sites_solution_hydrogens geom
_atom_sites_solution_primary direct
_atom_sites_solution_secondary difmap
_audit_creation_method SHELXL-97
_cell_angle_alpha 78.624(2)
_cell_angle_beta 74.171(2)
_cell_angle_gamma 85.731(2)
_cell_formula_units_Z 2
_cell_length_a 12.0694(3)
_cell_length_b 12.4173(4)
_cell_length_c 19.2661(6)
_cell_measurement_reflns_used 15183
_cell_measurement_temperature 100(2)
_cell_measurement_theta_max 73.5210
_cell_measurement_theta_min 3.6193
_cell_volume 2722.68(14)
_computing_structure_refinement 'SHELXL-97 (Sheldrick, 1997)'
_diffrn_ambient_temperature 100(2)
_diffrn_measured_fraction_theta_full 0.916
_diffrn_measured_fraction_theta_max 1.116
_diffrn_radiation_monochromator graphite
_diffrn_radiation_source 'fine-focus sealed tube'
_diffrn_radiation_type CuK\a
_diffrn_radiation_wavelength 1.54184
_diffrn_reflns_av_R_equivalents 0.0241
_diffrn_reflns_av_sigmaI/netI 0.0216
_diffrn_reflns_limit_h_max 14
_diffrn_reflns_limit_h_min -14
_diffrn_reflns_limit_k_max 15
_diffrn_reflns_limit_k_min -14
_diffrn_reflns_limit_l_max 23
_diffrn_reflns_limit_l_min -22
_diffrn_reflns_number 26936
_diffrn_reflns_theta_full 73.84
_diffrn_reflns_theta_max 73.84
_diffrn_reflns_theta_min 3.63
_exptl_absorpt_coefficient_mu 5.153
_exptl_absorpt_correction_T_max 0.773
_exptl_absorpt_correction_T_min 0.586
_exptl_absorpt_correction_type multi-scan
_exptl_absorpt_process_details
;
CrysAlis RED, Oxford Diffraction Ltd.,
Version 1.171.32.15 (release 10-01-2008 CrysAlis171 .NET)
(compiled Jan 10 2008,16:37:18)
empirical absorption correction using spherical harmonics,
 implemented in SCALE3 ABSPACK scaling algorithm.
;
_exptl_crystal_colour yellow
_exptl_crystal_density_diffrn 1.193
_exptl_crystal_description prism
_exptl_crystal_F_000 978.5
_exptl_crystal_size_max 0.15
_exptl_crystal_size_mid 0.10
_exptl_crystal_size_min 0.05
_refine_diff_density_max 2.214
_refine_diff_density_min -1.136
_refine_diff_density_rms 0.212
_refine_ls_extinction_method none
_refine_ls_goodness_of_fit_ref 1.094
_refine_ls_hydrogen_treatment constr
_refine_ls_matrix_type full
_refine_ls_number_parameters 526
_refine_ls_number_reflns 10101
_refine_ls_number_restraints 5
_refine_ls_restrained_S_all 1.094
_refine_ls_R_factor_all 0.0869
_refine_ls_R_factor_gt 0.0757
_refine_ls_shift/su_max 0.128
_refine_ls_shift/su_mean 0.029
_refine_ls_structure_factor_coef Fsqd
_refine_ls_weighting_details 'calc w=1/[\s^2^(Fo^2^)+(0.1735P)^2^+4.0223P] where P=(Fo^2^+2Fc^2^)/3'
_refine_ls_weighting_scheme calc
_refine_ls_wR_factor_gt 0.2266
_refine_ls_wR_factor_ref 0.2472
_reflns_number_gt 8414
_reflns_number_total 10101
_reflns_threshold_expression >2sigma(I)
_cod_data_source_file ja805888f_si_003_3.cif
_cod_data_source_block Compound_3b_(ma393b)
_cod_database_code 4108486

loop_
_symmetry_equiv_pos_as_xyz
'x, y, z'
'-x, -y, -z'

loop_
_atom_site_label
_atom_site_type_symbol
_atom_site_fract_x
_atom_site_fract_y
_atom_site_fract_z
_atom_site_U_iso_or_equiv
_atom_site_adp_type
_atom_site_occupancy
_atom_site_symmetry_multiplicity
_atom_site_calc_flag
_atom_site_refinement_flags
Re01 Re 0.1760(8) -0.0376(13) 0.8320(4) 0.0461(11) Uani 0.21(3) 1 d P
S1 S -0.3664(2) -0.0919(2) 0.75637(16) 0.0860(8) Uani 1 1 d .
N1 N 0.2783(5) 0.0797(5) 0.8533(3) 0.0560(14) Uani 1 1 d .
O1 O -0.4485(5) -0.0719(6) 0.7137(3) 0.0721(15) Uani 1 1 d .
C11 C 0.1005(9) -0.0930(9) 0.9235(6) 0.081(3) Uani 1 1 d .
C12 C 0.2717(8) -0.1405(8) 0.8095(5) 0.074(2) Uani 1 1 d .
N33 N 0.3548(5) 0.1475(5) 0.6113(3) 0.0584(14) Uani 1 1 d .
F2 F -0.2279(9) -0.1983(10) 0.6690(4) 0.159(5) Uani 1 1 d .
F1 F -0.2213(6) -0.2514(6) 0.7769(4) 0.109(2) Uani 1 1 d .
C13 C 0.0648(8) -0.1000(10) 0.7910(6) 0.084(3) Uani 1 1 d .
C28 C -0.4109(15) 0.3136(12) 0.9536(15) 0.153(9) Uani 1 1 d D
H28 H -0.4522 0.3167 1.0016 0.184 Uiso 1 1 calc R
N31 N 0.2339(5) 0.0805(6) 0.7166(4) 0.0602(15) Uani 1 1 d .
N21 N 0.0599(5) 0.1319(6) 0.8502(4) 0.0603(15) Uani 1 1 d .
N3 N 0.3044(5) 0.2294(6) 0.8906(4) 0.0659(17) Uani 1 1 d .
C36 C 0.4568(6) 0.1633(6) 0.5503(4) 0.0582(17) Uani 1 1 d .
C2 C 0.2304(6) 0.1732(6) 0.8722(4) 0.0527(15) Uani 1 1 d .
C32 C 0.3388(6) 0.0704(7) 0.6719(4) 0.0534(15) Uani 1 1 d .
H32 H 0.3934 0.0168 0.6816 0.064 Uiso 1 1 calc R
C37 C 0.4498(7) 0.1414(7) 0.4825(4) 0.0619(18) Uani 1 1 d .
C4 C 0.4050(7) 0.1698(9) 0.8811(6) 0.081(3) Uani 1 1 d .
H4 H 0.4723 0.1886 0.8901 0.097 Uiso 1 1 calc R
C22 C 0.1133(6) 0.2013(6) 0.8723(4) 0.0516(15) Uani 1 1 d .
H22 H 0.0772 0.2649 0.8872 0.062 Uiso 1 1 calc R
F3 F -0.3575(11) -0.2917(7) 0.7405(10) 0.187(6) Uani 1 1 d .
C40 C 0.6529(8) 0.2140(8) 0.5005(6) 0.078(2) Uani 1 1 d .
H40 H 0.7206 0.2377 0.5062 0.094 Uiso 1 1 calc R
N23 N -0.2339(7) 0.1190(10) 0.8348(7) 0.113(4) Uani 1 1 d .
H23 H -0.2703 0.0759 0.8193 0.136 Uiso 1 1 calc R
C41 C 0.5561(7) 0.1978(7) 0.5604(5) 0.0639(18) Uani 1 1 d .
C303 C 0.5624(8) 0.2208(9) 0.6334(6) 0.038(2) Uani 1 1 d .
H30A H 0.4927 0.2575 0.6555 0.117 Uiso 1 1 calc R
H30B H 0.6268 0.2667 0.6259 0.117 Uiso 1 1 calc R
H30C H 0.5719 0.1527 0.6652 0.117 Uiso 1 1 calc R
C38 C 0.5481(8) 0.1613(7) 0.4251(5) 0.069(2) Uani 1 1 d .
H38 H 0.5458 0.1514 0.3789 0.083 Uiso 1 1 calc R
C39 C 0.6495(9) 0.1953(8) 0.4334(6) 0.080(3) Uani 1 1 d .
C25 C -0.0546(6) 0.1580(8) 0.8512(5) 0.0642(19) Uani 1 1 d .
H25 H -0.0853 0.2241 0.8648 0.077 Uiso 1 1 calc R
C5 C 0.3904(7) 0.0813(8) 0.8572(5) 0.070(2) Uani 1 1 d .
H5 H 0.4468 0.0280 0.8449 0.084 Uiso 1 1 calc R
C301 C 0.3415(8) 0.1010(8) 0.4725(5) 0.072(2) Uani 1 1 d .
H30D H 0.2844 0.1593 0.4741 0.108 Uiso 1 1 calc R
H30E H 0.3129 0.0401 0.5111 0.108 Uiso 1 1 calc R
H30F H 0.3583 0.0780 0.4259 0.108 Uiso 1 1 calc R
C35 C 0.1830(7) 0.1695(9) 0.6826(5) 0.080(3) Uani 1 1 d .
H35 H 0.1095 0.1971 0.7015 0.096 Uiso 1 1 calc R
C26 C -0.2914(7) 0.2086(8) 0.8589(6) 0.072(2) Uani 1 1 d .
O2 O -0.4184(15) -0.1234(17) 0.8332(6) 0.230(11) Uani 1 1 d .
C80 C -0.2895(9) -0.2142(8) 0.7353(6) 0.077(2) Uani 1 1 d .
C27 C -0.3439(9) 0.2242(10) 0.9260(8) 0.101(4) Uani 1 1 d D
C201 C -0.3528(12) 0.1273(11) 0.9859(10) 0.120(5) Uani 1 1 d .
H20A H -0.3932 0.0705 0.9763 0.180 Uiso 1 1 calc R
H20B H -0.3939 0.1478 1.0317 0.180 Uiso 1 1 calc R
H20C H -0.2769 0.1008 0.9884 0.180 Uiso 1 1 calc R
C34 C 0.2557(8) 0.2118(9) 0.6173(5) 0.086(3) Uani 1 1 d .
H34 H 0.2416 0.2721 0.5834 0.103 Uiso 1 1 calc R
C24 C -0.1225(8) 0.0940(12) 0.8339(7) 0.099(4) Uani 1 1 d .
H24 H -0.0917 0.0279 0.8204 0.119 Uiso 1 1 calc R
C302 C 0.7558(12) 0.2081(13) 0.3688(7) 0.119(5) Uani 1 1 d .
H30G H 0.8163 0.2390 0.3818 0.179 Uiso 1 1 calc R
H30H H 0.7379 0.2559 0.3275 0.179 Uiso 1 1 calc R
H30I H 0.7805 0.1374 0.3563 0.179 Uiso 1 1 calc R
C29 C -0.3997(11) 0.394(2) 0.8922(12) 0.173(12) Uani 1 1 d D
C30 C -0.3392(15) 0.3992(13) 0.8179(13) 0.078(2) Uani 1 1 d D
H30 H -0.3394 0.4645 0.7845 0.325 Uiso 1 1 calc R
C31 C -0.2813(11) 0.310(2) 0.7949(10) 0.143(7) Uani 1 1 d .
C202 C -0.4538(17) 0.5171(15) 0.9040(16) 0.192(11) Uani 1 1 d .
H20D H -0.4063 0.5517 0.9255 0.287 Uiso 1 1 calc R
H20E H -0.5304 0.5103 0.9360 0.287 Uiso 1 1 calc R
H20F H -0.4563 0.5609 0.8574 0.287 Uiso 1 1 calc R
C51 C 0.2737(8) 0.3278(8) 0.9220(10) 0.105(5) Uani 1 1 d .
C52 C 0.2246(9) 0.3053(14) 1.0047(10) 0.114(5) Uani 1 1 d .
C57 C 0.2145(14) 0.1968(14) 1.0495(8) 0.118(5) Uani 1 1 d .
H57A H 0.1752 0.2018 1.0993 0.177 Uiso 1 1 calc R
H57B H 0.2899 0.1648 1.0474 0.177 Uiso 1 1 calc R
H57C H 0.1715 0.1517 1.0314 0.13(3) Uiso 1 1 calc R
O3 O -0.2795(14) -0.0157(9) 0.7357(15) 0.257(13) Uani 1 1 d .
C54 C 0.1971(19) 0.5066(18) 0.9820(17) 0.220(17) Uani 1 1 d D
C53 C 0.1850(13) 0.4056(16) 1.0273(17) 0.185(12) Uani 1 1 d .
H53 H 0.1478 0.4031 1.0766 0.223 Uiso 1 1 calc R
C56 C 0.2837(12) 0.4260(11) 0.8723(15) 0.010(8) Uani 1 1 d D
C203 C -0.2212(18) 0.297(3) 0.7214(11) 0.209(13) Uani 1 1 d .
H20G H -0.2599 0.3402 0.6874 0.313 Uiso 1 1 calc R
H20H H -0.2202 0.2213 0.7177 0.313 Uiso 1 1 calc R
H20I H -0.1437 0.3218 0.7101 0.313 Uiso 1 1 calc R
C55 C 0.239(2) 0.5134(16) 0.9077(17) 0.13(3) Uani 1 1 d D
H55 H 0.2364 0.5822 0.8783 0.392 Uiso 1 1 calc R
C58 C 0.1486(19) 0.6167(19) 1.014(2) 0.30(2) Uani 1 1 d .
H58A H 0.2116 0.6635 1.0082 0.443 Uiso 1 1 calc R
H58B H 0.1097 0.5972 1.0653 0.443 Uiso 1 1 calc R
H58C H 0.0956 0.6547 0.9880 0.443 Uiso 1 1 calc R
O12 O 0.3318(7) -0.2149(6) 0.8025(4) 0.095(2) Uani 1 1 d .
O11 O 0.0563(8) -0.1354(7) 0.9826(4) 0.110(3) Uani 1 1 d .
O13 O 0.0103(7) -0.1474(9) 0.7688(6) 0.121(4) Uani 1 1 d .
C59 C 0.339(2) 0.4274(18) 0.7899(17) 0.208(13) Uani 1 1 d .
H59A H 0.2888 0.3918 0.7706 0.312 Uiso 1 1 calc R
H59B H 0.4118 0.3892 0.7836 0.312 Uiso 1 1 calc R
H59C H 0.3493 0.5020 0.7643 0.312 Uiso 1 1 calc R
Re2 Re 0.1626(4) -0.0139(7) 0.8218(4) 0.0558(8) Uani 0.78(3) 1 d P

loop_
_atom_site_aniso_label
_atom_site_aniso_U_11
_atom_site_aniso_U_22
_atom_site_aniso_U_33
_atom_site_aniso_U_23
_atom_site_aniso_U_13
_atom_site_aniso_U_12
Re01 0.0400(14) 0.054(2) 0.0391(13) -0.0036(16) -0.0069(9) 0.0083(12)
S1 0.0840(15) 0.0967(16) 0.1040(18) -0.0588(14) -0.0515(14) 0.0393(13)
N1 0.051(3) 0.067(4) 0.052(3) -0.022(3) -0.010(3) 0.006(3)
O1 0.056(3) 0.095(4) 0.066(3) -0.018(3) -0.019(3) 0.011(3)
C11 0.079(6) 0.080(6) 0.065(5) -0.023(4) 0.019(4) -0.007(4)
C12 0.070(5) 0.078(5) 0.060(5) -0.025(4) 0.017(4) -0.014(4)
N33 0.048(3) 0.071(4) 0.050(3) -0.014(3) -0.003(2) 0.006(3)
F2 0.165(8) 0.218(10) 0.083(5) -0.057(5) -0.028(5) 0.113(8)
F1 0.114(5) 0.125(5) 0.105(4) -0.047(4) -0.055(4) 0.058(4)
C13 0.058(5) 0.115(8) 0.078(6) -0.054(6) 0.013(4) -0.010(5)
C28 0.144(14) 0.100(9) 0.30(3) -0.112(14) -0.156(17) 0.056(9)
N31 0.043(3) 0.084(4) 0.054(3) -0.024(3) -0.006(2) 0.005(3)
N21 0.036(3) 0.084(4) 0.058(3) -0.022(3) 0.001(2) -0.002(3)
N3 0.045(3) 0.069(4) 0.093(5) -0.029(4) -0.024(3) 0.008(3)
C36 0.051(4) 0.064(4) 0.051(4) -0.012(3) 0.000(3) 0.005(3)
C2 0.043(3) 0.060(4) 0.050(3) -0.011(3) -0.005(3) 0.001(3)
C32 0.041(3) 0.069(4) 0.051(4) -0.023(3) -0.006(3) 0.001(3)
C37 0.063(4) 0.061(4) 0.056(4) -0.010(3) -0.009(3) 0.002(3)
C4 0.047(4) 0.098(6) 0.111(7) -0.045(6) -0.029(4) 0.011(4)
C22 0.043(3) 0.055(3) 0.055(4) -0.014(3) -0.006(3) -0.003(3)
F3 0.179(10) 0.082(5) 0.353(19) -0.067(8) -0.144(12) 0.013(5)
C40 0.067(5) 0.078(5) 0.084(6) -0.024(5) -0.002(4) -0.019(4)
N23 0.048(4) 0.159(9) 0.168(10) -0.113(9) -0.032(5) 0.011(5)
C41 0.059(4) 0.061(4) 0.067(5) -0.020(4) -0.003(3) -0.002(3)
C303 0.068(5) 0.085(6) 0.083(6) -0.032(5) -0.010(4) -0.011(4)
C38 0.078(5) 0.067(4) 0.050(4) -0.017(3) 0.008(4) -0.002(4)
C39 0.076(5) 0.078(5) 0.073(5) -0.018(4) 0.013(4) -0.021(4)
C25 0.040(3) 0.090(5) 0.063(4) -0.029(4) -0.004(3) -0.001(3)
C5 0.050(4) 0.087(6) 0.076(5) -0.030(4) -0.017(4) 0.017(4)
C301 0.064(5) 0.093(6) 0.054(4) -0.016(4) -0.007(4) -0.001(4)
C35 0.052(4) 0.118(8) 0.063(5) -0.027(5) -0.005(4) 0.025(4)
C26 0.048(4) 0.088(6) 0.091(6) -0.028(5) -0.030(4) 0.008(4)
O2 0.248(16) 0.37(2) 0.084(6) -0.111(10) -0.084(8) 0.233(17)
C80 0.079(6) 0.078(5) 0.085(6) -0.030(5) -0.033(5) 0.018(4)
C27 0.065(6) 0.102(8) 0.133(11) -0.007(8) -0.030(6) -0.003(5)
C201 0.085(7) 0.088(7) 0.192(16) -0.036(9) -0.040(9) 0.005(6)
C34 0.070(5) 0.107(7) 0.066(5) -0.012(5) -0.008(4) 0.037(5)
C24 0.048(4) 0.141(10) 0.130(9) -0.087(8) -0.017(5) 0.008(5)
C302 0.096(8) 0.148(12) 0.095(8) -0.043(8) 0.032(7) -0.049(8)
C29 0.042(6) 0.29(3) 0.23(2) -0.17(2) -0.022(9) 0.011(10)
C30 0.060(5) 0.22(1) 0.122(10) -0.033(14) -0.036(6) -0.025(11)
C31 0.061(6) 0.25(2) 0.125(12) -0.031(13) -0.037(7) -0.023(10)
C202 0.128(14) 0.113(12) 0.35(3) -0.029(17) -0.102(19) 0.039(10)
C51 0.051(5) 0.071(6) 0.216(16) -0.041(7) -0.066(7) 0.011(4)
C52 0.059(5) 0.151(12) 0.165(13) -0.112(12) -0.029(7) 0.018(6)
C57 0.138(12) 0.130(11) 0.099(9) -0.062(9) -0.031(8) 0.026(9)
O3 0.197(14) 0.095(7) 0.58(4) -0.091(13) -0.26(2) 0.022(8)
C54 0.120(13) 0.141(15) 0.52(5) -0.23(3) -0.18(2) 0.059(11)
C53 0.093(9) 0.146(14) 0.39(4) -0.19(2) -0.110(15) 0.057(9)
C56 0.086(8) 0.078(8) 0.30(3) -0.045(12) -0.069(13) -0.002(6)
C203 0.135(15) 0.35(4) 0.114(13) 0.025(18) -0.042(12) 0.040(19)
C55 0.083(7) 0.072(4) 0.33(2) -0.043(11) -0.070(14) -0.003(7)
C58 0.162(17) 0.21(2) 0.66(7) -0.32(4) -0.20(3) 0.102(16)
O12 0.091(5) 0.073(4) 0.096(5) -0.028(4) 0.021(4) 0.008(3)
O11 0.113(6) 0.104(5) 0.078(5) -0.018(4) 0.039(4) -0.011(4)
O13 0.071(4) 0.158(8) 0.144(8) -0.108(7) 0.019(5) -0.037(5)
C59 0.18(2) 0.129(15) 0.28(3) 0.071(19) -0.07(2) -0.026(14)
Re2 0.0470(7) 0.0635(14) 0.0512(11) -0.0208(10) 0.0029(7) 0.0028(8)

loop_
_atom_type_symbol
_atom_type_description
_atom_type_scat_dispersion_real
_atom_type_scat_dispersion_imag
_atom_type_scat_source
C C 0.0181 0.0091 'International Tables Vol C Tables 4.2.6.8 and 6.1.1.4'
H H 0.0000 0.0000 'International Tables Vol C Tables 4.2.6.8 and 6.1.1.4'
N N 0.0311 0.0180 'International Tables Vol C Tables 4.2.6.8 and 6.1.1.4'
O O 0.0492 0.0322 'International Tables Vol C Tables 4.2.6.8 and 6.1.1.4'
F F 0.0727 0.0534 'International Tables Vol C Tables 4.2.6.8 and 6.1.1.4'
S S 0.3331 0.5567 'International Tables Vol C Tables 4.2.6.8 and 6.1.1.4'
Re Re -5.2083 5.8923 'International Tables Vol C Tables 4.2.6.8 and 6.1.1.4'
Cl Cl 0.3639 0.7018 'International Tables Vol C Tables 4.2.6.8 and 6.1.1.4'

loop_
_geom_angle_atom_site_label_1
_geom_angle_atom_site_label_2
_geom_angle_atom_site_label_3
_geom_angle
C12 Re01 C11 102.1(9)
C12 Re01 C13 89.7(7)
C11 Re01 C13 92.0(6)
C12 Re01 N1 103.5(6)
C11 Re01 N1 99.4(5)
C13 Re01 N1 160.2(9)
C12 Re01 N31 95.6(5)
C11 Re01 N31 162.2(9)
C13 Re01 N31 86.7(5)
N1 Re01 N31 77.4(4)
C12 Re01 N21 170.8(6)
C11 Re01 N21 86.1(6)
C13 Re01 N21 94.2(6)
N1 Re01 N21 70.7(5)
N31 Re01 N21 76.3(5)
O3 S1 O2 116.8(13)
O3 S1 O1 114.6(8)
O2 S1 O1 113.0(7)
O3 S1 C80 102.4(8)
O2 S1 C80 101.7(7)
O1 S1 C80 106.1(4)
C2 N1 C5 105.1(7)
C2 N1 Re01 120.0(6)
C5 N1 Re01 134.8(7)
C2 N1 Re2 112.5(5)
C5 N1 Re2 142.3(6)
O11 C11 Re01 175.3(11)
O11 C11 Re2 174.8(11)
O12 C12 Re01 172.2(9)
O12 C12 Re2 178.1(9)
C32 N33 C34 107.4(7)
C32 N33 C36 127.2(6)
C34 N33 C36 125.4(7)
O13 C13 Re2 175.9(11)
O13 C13 Re01 171.1(12)
C29 C28 C27 103(2)
C29 C28 H28 128.4
C27 C28 H28 128.4
C32 N31 C35 105.8(7)
C32 N31 Re2 128.0(6)
C35 N31 Re2 126.1(6)
C32 N31 Re01 120.9(6)
C35 N31 Re01 133.2(6)
C22 N21 C25 116.1(7)
C22 N21 Re2 114.7(5)
C25 N21 Re2 129.2(6)
C22 N21 Re01 111.8(5)
C25 N21 Re01 131.3(6)
C2 N3 C4 106.5(7)
C2 N3 C51 124.0(6)
C4 N3 C51 129.2(7)
C41 C36 C37 122.8(7)
C41 C36 N33 119.3(7)
C37 C36 N33 117.8(7)
N1 C2 N3 111.0(6)
N1 C2 C22 120.7(7)
N3 C2 C22 128.3(7)
N33 C32 N31 110.9(7)
N33 C32 H32 124.5
N31 C32 H32 124.5
C38 C37 C36 115.8(8)
C38 C37 C301 121.8(8)
C36 C37 C301 122.4(7)
C5 C4 N3 108.1(8)
C5 C4 H4 125.9
N3 C4 H4 125.9
N21 C22 C2 115.9(7)
N21 C22 H22 122.1
C2 C22 H22 122.1
C39 C40 C41 120.9(9)
C39 C40 H40 119.6
C41 C40 H40 119.6
C24 N23 C26 123.6(9)
C24 N23 H23 118.2
C26 N23 H23 118.2
C36 C41 C40 118.3(8)
C36 C41 C303 122.2(7)
C40 C41 C303 119.4(8)
C41 C303 H30A 109.5
C41 C303 H30B 109.5
H30A C303 H30B 109.5
C41 C303 H30C 109.5
H30A C303 H30C 109.5
H30B C303 H30C 109.5
C39 C38 C37 122.9(9)
C39 C38 H38 118.6
C37 C38 H38 118.5
C40 C39 C38 119.2(8)
C40 C39 C302 121.1(10)
C38 C39 C302 119.6(10)
C24 C25 N21 123.7(9)
C24 C25 H25 118.1
N21 C25 H25 118.1
C4 C5 N1 109.3(7)
C4 C5 H5 125.4
N1 C5 H5 125.4
C37 C301 H30D 109.5
C37 C301 H30E 109.5
H30D C301 H30E 109.5
C37 C301 H30F 109.5
H30D C301 H30F 109.5
H30E C301 H30F 109.5
C34 C35 N31 109.8(7)
C34 C35 H35 125.1
N31 C35 H35 125.1
C27 C26 N23 130.7(11)
C27 C26 C31 117.4(12)
N23 C26 C31 111.7(12)
F2 C80 F3 105.7(12)
F2 C80 F1 107.3(9)
F3 C80 F1 107.4(10)
F2 C80 S1 110.7(8)
F3 C80 S1 111.9(8)
F1 C80 S1 113.5(7)
C26 C27 C28 132.7(15)
C26 C27 C201 116.7(12)
C28 C27 C201 109.9(15)
C27 C201 H20A 109.5
C27 C201 H20B 109.5
H20A C201 H20B 109.5
C27 C201 H20C 109.5
H20A C201 H20C 109.5
H20B C201 H20C 109.5
C35 C34 N33 106.2(8)
C35 C34 H34 126.9
N33 C34 H34 126.9
C25 C24 N23 124.0(11)
C25 C24 H24 118.0
N23 C24 H24 118.0
C39 C302 H30G 109.5
C39 C302 H30H 109.5
H30G C302 H30H 109.5
C39 C302 H30I 109.5
H30G C302 H30I 109.5
H30H C302 H30I 109.5
C28 C29 C30 133(2)
C28 C29 C202 117.4(15)
C30 C29 C202 109(2)
C31 C30 C29 120.4(16)
C31 C30 H30 119.9
C29 C30 H30 119.8
C30 C31 C203 129(2)
C30 C31 C26 112.3(15)
C203 C31 C26 119(2)
C29 C202 H20D 109.5
C29 C202 H20E 109.5
H20D C202 H20E 109.5
C29 C202 H20F 109.5
H20D C202 H20F 109.5
H20E C202 H20F 109.5
C56 C51 N3 115.9(16)
C56 C51 C52 130.0(15)
N3 C51 C52 113.8(10)
C53 C52 C57 127.6(19)
C53 C52 C51 108.3(19)
C57 C52 C51 123.9(11)
C52 C57 H57A 109.4
C52 C57 H57B 109.4
H57A C57 H57B 109.5
C52 C57 H57C 109.6
H57A C57 H57C 109.5
H57B C57 H57C 109.5
C55 C54 C53 119.6(19)
C55 C54 C58 119(3)
C53 C54 C58 121(3)
C54 C53 C52 125(2)
C54 C53 H53 117.5
C52 C53 H53 117.5
C51 C56 C55 111(2)
C51 C56 C59 120.1(15)
C55 C56 C59 129(2)
C31 C203 H20G 109.5
C31 C203 H20H 109.4
H20G C203 H20H 109.5
C31 C203 H20I 109.5
H20G C203 H20I 109.5
H20H C203 H20I 109.5
C54 C55 C56 126(2)
C54 C55 H55 117.3
C56 C55 H55 117.2
C54 C58 H58A 109.5
C54 C58 H58B 109.4
H58A C58 H58B 109.5
C54 C58 H58C 109.5
H58A C58 H58C 109.5
H58B C58 H58C 109.5
C56 C59 H59A 109.4
C56 C59 H59B 109.5
H59A C59 H59B 109.5
C56 C59 H59C 109.5
H59A C59 H59C 109.5
H59B C59 H59C 109.5
C13 Re2 C11 88.3(5)
C13 Re2 C12 84.0(5)
C11 Re2 C12 86.0(6)
C13 Re2 N31 96.2(5)
C11 Re2 N31 175.3(4)
C12 Re2 N31 95.8(3)
C13 Re2 N21 105.9(5)
C11 Re2 N21 89.6(4)
C12 Re2 N21 169.0(5)
N31 Re2 N21 87.9(5)
C13 Re2 N1 177.6(4)
C11 Re2 N1 92.8(5)
C12 Re2 N1 94.0(5)
N31 Re2 N1 82.8(3)
N21 Re2 N1 76.2(3)

loop_
_geom_bond_atom_site_label_1
_geom_bond_atom_site_label_2
_geom_bond_distance
Re01 C12 1.697(18)
Re01 C11 1.775(12)
Re01 C13 2.000(13)
Re01 N1 2.144(11)
Re01 N31 2.366(13)
Re01 N21 2.470(17)
S1 O3 1.387(15)
S1 O2 1.429(13)
S1 O1 1.430(6)
S1 C80 1.777(10)
N1 C2 1.329(10)
N1 C5 1.376(10)
N1 Re2 2.157(8)
C11 O11 1.154(12)
C11 Re2 1.979(12)
C12 O12 1.137(12)
C12 Re2 1.983(13)
N33 C32 1.335(10)
N33 C34 1.378(10)
N33 C36 1.446(9)
F2 C80 1.275(14)
F1 C80 1.302(11)
C13 O13 1.128(13)
C13 Re2 1.925(12)
C28 C29 1.370(18)
C28 C27 1.425(15)
C28 H28 0.9300
N31 C32 1.336(9)
N31 C35 1.365(12)
N31 Re2 2.117(10)
N21 C22 1.311(10)
N21 C25 1.390(9)
N21 Re2 2.191(10)
N3 C2 1.332(10)
N3 C4 1.361(11)
N3 C51 1.449(14)
C36 C41 1.376(12)
C36 C37 1.410(12)
C2 C22 1.430(9)
C32 H32 0.9300
C37 C38 1.383(11)
C37 C301 1.507(12)
C4 C5 1.314(14)
C4 H4 0.9300
C22 H22 0.9300
F3 C80 1.282(14)
C40 C39 1.370(15)
C40 C41 1.394(12)
C40 H40 0.9300
N23 C24 1.354(12)
N23 C26 1.359(13)
N23 H23 0.8600
C41 C303 1.512(13)
C303 H30A 0.9600
C303 H30B 0.9600
C303 H30C 0.9600
C38 C39 1.382(15)
C38 H38 0.9300
C39 C302 1.517(13)
C25 C24 1.329(14)
C25 H25 0.9300
C5 H5 0.9300
C301 H30D 0.9600
C301 H30E 0.9600
C301 H30F 0.9600
C35 C34 1.355(14)
C35 H35 0.9300
C26 C27 1.321(17)
C26 C31 1.57(2)
C27 C201 1.48(2)
C201 H20A 0.9600
C201 H20B 0.9600
C201 H20C 0.9600
C34 H34 0.9300
C24 H24 0.9300
C302 H30G 0.9600
C302 H30H 0.9600
C302 H30I 0.9600
C29 C30 1.410(19)
C29 C202 1.65(3)
C30 C31 1.34(3)
C30 H30 0.9300
C31 C203 1.44(3)
C202 H20D 0.9600
C202 H20E 0.9600
C202 H20F 0.9600
C51 C56 1.38(2)
C51 C52 1.52(2)
C52 C53 1.407(18)
C52 C57 1.44(2)
C57 H57A 0.9600
C57 H57B 0.9600
C57 H57C 0.9600
C54 C55 1.37(2)
C54 C53 1.37(4)
C54 C58 1.62(2)
C53 H53 0.9300
C56 C55 1.392(18)
C56 C59 1.54(3)
C203 H20G 0.9600
C203 H20H 0.9600
C203 H20I 0.9600
C55 H55 0.9300
C58 H58A 0.9600
C58 H58B 0.9600
C58 H58C 0.9600
C59 H59A 0.9600
C59 H59B 0.9600
C59 H59C 0.9600
